data_7158297
loop_
_publ_author_name
'Bandyopadhyay, Debashruti'
'Thirupathi, Annaram'
'Radhakrishnan, Divya'
'Panigrahi, Adyasha'
'Peruncheralathan, S.'

_publ_section_title
;
 Triflic acid-mediated N-heteroannulation of
 \b-anilino-\b-(methylthio)acrylonitriles: a facile synthesis of
 4-amino-2-(methylthio)quinolines.
;
_journal_issue 39
_journal_name_full 'Organic &amp; biomolecular chemistry'
_journal_page_first 8544
_journal_page_last 8553
_journal_paper_doi 10.1039/d1ob01151k
_journal_volume 19
_journal_year 2021
_chemical_formula_moiety 'C15 H18 N2 O2 S'
_chemical_formula_sum 'C15 H18 N2 O2 S'
_chemical_formula_weight 290.37
_space_group_crystal_system monoclinic
_space_group_IT_number 14
_space_group_name_Hall '-P 2ybc'
_space_group_name_H-M_alt 'P 1 21/c 1'
_atom_sites_solution_hydrogens geom
_atom_sites_solution_primary direct
_audit_creation_date 2021-06-12
_audit_creation_method
;
Olex2 1.2
(compiled 2015.01.26 svn.r3150 for OlexSys, GUI svn.r4998)
;
_audit_update_record
;
2021-06-14 deposited with the CCDC.	2021-09-06 downloaded from the CCDC.
;
_cell_angle_alpha 90.0000(9)
_cell_angle_beta 93.9407(9)
_cell_angle_gamma 90.0000(10)
_cell_formula_units_Z 4
_cell_length_a 9.31410(10)
_cell_length_b 7.60332(10)
_cell_length_c 20.7811(2)
_cell_measurement_reflns_used 8739
_cell_measurement_temperature 297.4(3)
_cell_measurement_theta_max 74.8940
_cell_measurement_theta_min 4.7700
_cell_volume 1468.20(3)
_computing_cell_refinement 'CrysAlisPro 1.171.40.84a (Rigaku OD, 2020)'
_computing_data_collection 'CrysAlisPro 1.171.40.84a (Rigaku OD, 2020)'
_computing_data_reduction 'CrysAlisPro 1.171.40.84a (Rigaku OD, 2020)'
_computing_molecular_graphics 'Olex2 (Dolomanov et al., 2009)'
_computing_publication_material 'Olex2 (Dolomanov et al., 2009)'
_computing_structure_refinement 'ShelXL (Sheldrick, 2008)'
_computing_structure_solution 'SIR2004 (Burla et al., 2007)'
_diffrn_ambient_environment air
_diffrn_ambient_temperature 297.4(3)
_diffrn_detector 'Hybrid Pixel Array Detector'
_diffrn_detector_area_resol_mean 5.8140
_diffrn_detector_type 'Pilatus 200K'
_diffrn_measured_fraction_theta_full 0.999
_diffrn_measured_fraction_theta_max 0.975
_diffrn_measurement_details
;
List of Runs (angles in degrees, time in seconds):

  # Type    Start    End  Width  t~exp~   \w     \q     \k     \f   Frames
#--------------------------------------------------------------------------
  1  \w   -105.00 -35.00   0.50    0.83    --  -38.50 -36.00-168.00  140
  2  \w    -42.00  28.00   0.50    0.83    --  -38.50  36.00 -12.00  140
  3  \w     46.00 116.00   0.50    0.83    --   49.56  36.00 -12.00  140
  4  \w    -17.00  53.00   0.50    0.83    --   49.56 -36.00-168.00  140
  5  \w     36.00 106.00   0.50    3.29    --  102.63 -36.00-168.00  140
  6  \w    100.00 169.00   0.50    3.29    --  102.63  36.00 -12.00  138
  7  \w    -86.00  -6.00   0.50    0.83    --  -38.50 125.00  60.00  160
  8  \w     46.00 116.00   0.50    0.83    --   49.56  38.00 150.00  140
  9  \w    103.00 167.00   0.50    3.29    --  102.63  77.00 -90.00  128
 10  \w     97.00 168.00   0.50    3.29    --  102.63 125.00-120.00  142
 11  \w    103.00 167.00   0.50    3.29    --  102.63  77.00 120.00  128
 12  \w     98.00 167.00   0.50    3.29    --  102.63  45.00  60.00  138
 13  \w     34.00 107.00   0.50    3.29    --  102.63 -94.00  30.00  146
 14  \w     34.00 107.00   0.50    3.29    --  102.63 -94.00 150.00  146
 15  \w     38.00 107.00   0.50    3.29    --  102.63 -45.00 -90.00  138
 16  \w     98.00 167.00   0.50    3.29    --  102.63  45.00 150.00  138
 17  \w     98.00 167.00   0.50    3.29    --  102.63  45.00-150.00  138
 18  \w     43.00  70.00   0.50    3.29    --  102.63 -94.00   0.00   54
 19  \w     64.00 105.00   0.50    3.29    --  102.63 -45.00   0.00   82
;
_diffrn_measurement_device 'four-circle diffractometer'
_diffrn_measurement_device_type 'SuperNova, Dual, Cu at home/near, Pilatus 200K'
_diffrn_measurement_method '\w scans'
_diffrn_orient_matrix_type 'CrysAlisPro convention (1999,Acta A55,543-557)'
_diffrn_orient_matrix_UB_11 0.1630217000
_diffrn_orient_matrix_UB_12 0.0358459000
_diffrn_orient_matrix_UB_13 0.0018058000
_diffrn_orient_matrix_UB_21 -0.0228741000
_diffrn_orient_matrix_UB_22 0.1781107000
_diffrn_orient_matrix_UB_23 0.0331185000
_diffrn_orient_matrix_UB_31 0.0196981000
_diffrn_orient_matrix_UB_32 -0.0896956000
_diffrn_orient_matrix_UB_33 0.0664954000
_diffrn_radiation_monochromator mirror
_diffrn_radiation_probe x-ray
_diffrn_radiation_type CuK\a
_diffrn_radiation_wavelength 1.54184
_diffrn_reflns_av_R_equivalents 0.0262
_diffrn_reflns_av_unetI/netI 0.0197
_diffrn_reflns_Laue_measured_fraction_full 0.999
_diffrn_reflns_Laue_measured_fraction_max 0.975
_diffrn_reflns_limit_h_max 11
_diffrn_reflns_limit_h_min -11
_diffrn_reflns_limit_k_max 9
_diffrn_reflns_limit_k_min -9
_diffrn_reflns_limit_l_max 25
_diffrn_reflns_limit_l_min -20
_diffrn_reflns_number 11800
_diffrn_reflns_point_group_measured_fraction_full 0.999
_diffrn_reflns_point_group_measured_fraction_max 0.975
_diffrn_reflns_theta_full 67.684
_diffrn_reflns_theta_max 75.421
_diffrn_reflns_theta_min 4.265
_diffrn_source 'micro-focus sealed X-ray tube'
_diffrn_source_target Mo
_diffrn_source_type 'SuperNova (Cu) X-ray Source'
_exptl_absorpt_coefficient_mu 1.985
_exptl_absorpt_correction_T_max 1.00000
_exptl_absorpt_correction_T_min 0.87723
_exptl_absorpt_correction_type multi-scan
_exptl_absorpt_process_details
;
CrysAlisPro 1.171.40.84a (Rigaku Oxford Diffraction, 2020)
Empirical absorption correction using spherical harmonics,
implemented in SCALE3 ABSPACK scaling algorithm.
;
_exptl_crystal_colour colourless
_exptl_crystal_colour_primary colourless
_exptl_crystal_density_diffrn 1.314
_exptl_crystal_description needle
_exptl_crystal_F_000 616
_exptl_crystal_size_max 0.3
_exptl_crystal_size_mid 0.25
_exptl_crystal_size_min 0.2
_refine_diff_density_max 0.362
_refine_diff_density_min -0.191
_refine_diff_density_rms 0.040
_refine_ls_extinction_coef 0.0013(3)
_refine_ls_extinction_expression Fc^*^=kFc[1+0.001xFc^2^\l^3^/sin(2\q)]^-1/4^
_refine_ls_extinction_method 'SHELXL-2014/7 (Sheldrick 2014'
_refine_ls_goodness_of_fit_ref 1.038
_refine_ls_hydrogen_treatment constr
_refine_ls_matrix_type full
_refine_ls_number_parameters 186
_refine_ls_number_reflns 2960
_refine_ls_number_restraints 0
_refine_ls_restrained_S_all 1.038
_refine_ls_R_factor_all 0.0434
_refine_ls_R_factor_gt 0.0414
_refine_ls_shift/su_max 0.002
_refine_ls_shift/su_mean 0.000
_refine_ls_structure_factor_coef Fsqd
_refine_ls_weighting_details 'w=1/[\s^2^(Fo^2^)+(0.0624P)^2^+0.4866P] where P=(Fo^2^+2Fc^2^)/3'
_refine_ls_weighting_scheme calc
_refine_ls_wR_factor_gt 0.1172
_refine_ls_wR_factor_ref 0.1186
_reflns_Friedel_coverage 0.000
_reflns_number_gt 2769
_reflns_number_total 2960
_reflns_threshold_expression 'I > 2\s(I)'
_cod_data_source_file d1ob01151k2.cif
_cod_data_source_block peru-db-978
_cod_depositor_comments 'Adding full bibliography for 7158297.cif.'
_cod_database_code 7158297
_chemical_oxdiff_formula 'C60 H72 N8 O8 S4 '
_shelx_space_group_comment
;
The symmetry employed for this shelxl refinement is uniquely defined
by the following loop, which should always be used as a source of
symmetry information in preference to the above space-group names.
They are only intended as comments.
;
_shelx_estimated_absorpt_t_max 0.692
_shelx_estimated_absorpt_t_min 0.587
_diffrn_oxdiff_digest_frames
;
01d1cbffb85421faf64b7e7f0ab1b8c28900038a7b5
;
_reflns_odcompleteness_completeness 99.93
_reflns_odcompleteness_iscentric 1
_reflns_odcompleteness_theta 66.97
_olex2_refinement_description
;
1. Fixed Uiso
 At 1.2 times of:
  All C(H) groups, All C(H,H) groups, All N(H,H) groups
 At 1.5 times of:
  All C(H,H,H) groups
2.a Secondary CH2 refined with riding coordinates:
 C15(H15A,H15B)
2.b Aromatic/amide H refined with riding coordinates:
 C7(H7), C9(H9)
2.c X=CH2 refined with riding coordinates:
 N18(H18A,H18B)
2.d Idealised Me refined as rotating group:
 C19(H19A,H19B,H19C), C20(H20A,H20B,H20C), C12(H12A,H12B,H12C), C16(H16A,H16B,
 H16C)
;
_shelx_shelxl_version_number 2014/7
_olex2_submission_special_instructions 'No special instructions were received'
_oxdiff_exptl_absorpt_empirical_details
;
Empirical correction (ABSPACK) includes:
- Absorption correction using spherical harmonics
- Frame scaling
;
_oxdiff_exptl_absorpt_empirical_full_max 1.281
_oxdiff_exptl_absorpt_empirical_full_min 0.676

loop_
_space_group_symop_operation_xyz
'x, y, z'
'-x, y+1/2, -z+1/2'
'-x, -y, -z'
'x, -y-1/2, z-1/2'

loop_
_atom_site_label
_atom_site_type_symbol
_atom_site_fract_x
_atom_site_fract_y
_atom_site_fract_z
_atom_site_U_iso_or_equiv
_atom_site_adp_type
_atom_site_occupancy
_atom_site_site_symmetry_order
_atom_site_calc_flag
_atom_site_refinement_flags_posn
_atom_site_refinement_flags_adp
_atom_site_refinement_flags_occupancy
_atom_site_disorder_assembly
_atom_site_disorder_group
S11 S 0.32657(5) 0.01019(6) 0.25980(2) 0.05340(17) Uani 1 1 d . . . . .
C5 C 0.39010(16) -0.18519(19) 0.46813(7) 0.0393(3) Uani 1 1 d . . . . .
C10 C 0.49642(15) -0.1815(2) 0.42261(7) 0.0399(3) Uani 1 1 d . . . . .
N1 N 0.47250(13) -0.12110(18) 0.36049(6) 0.0425(3) Uani 1 1 d . . . . .
C4 C 0.24840(16) -0.1270(2) 0.44483(8) 0.0424(3) Uani 1 1 d . . . . .
C2 C 0.34308(16) -0.0720(2) 0.34023(7) 0.0410(3) Uani 1 1 d . . . . .
C3 C 0.22247(16) -0.0773(2) 0.37944(7) 0.0416(3) Uani 1 1 d . . . . .
N18 N 0.14013(16) -0.1245(2) 0.48407(7) 0.0616(4) Uani 1 1 d . . . . .
H18A H 0.0554 -0.0928 0.4695 0.074 Uiso 1 1 calc R . . . .
H18B H 0.1554 -0.1546 0.5239 0.074 Uiso 1 1 calc R . . . .
C7 C 0.57033(19) -0.3035(2) 0.54531(8) 0.0498(4) Uani 1 1 d . . . . .
H7 H 0.5964 -0.3442 0.5867 0.060 Uiso 1 1 calc R . . . .
C9 C 0.63729(17) -0.2414(2) 0.43954(8) 0.0461(4) Uani 1 1 d . . . . .
H9 H 0.7056 -0.2391 0.4089 0.055 Uiso 1 1 calc R . . . .
O14 O 0.05388(13) -0.0358(2) 0.29168(6) 0.0611(4) Uani 1 1 d . . . . .
C8 C 0.67504(18) -0.3026(2) 0.50011(8) 0.0487(4) Uani 1 1 d . . . . .
C6 C 0.43132(18) -0.2475(2) 0.53196(8) 0.0457(4) Uani 1 1 d . . . . .
O17 O -0.02399(15) 0.0015(3) 0.38828(8) 0.0864(6) Uani 1 1 d . . . . .
C13 C 0.07485(18) -0.0323(2) 0.35517(9) 0.0505(4) Uani 1 1 d . . . . .
C19 C 0.3347(2) -0.2584(3) 0.58715(9) 0.0639(5) Uani 1 1 d . . . . .
H19A H 0.3000 -0.1430 0.5967 0.096 Uiso 1 1 calc GR . . . .
H19B H 0.3880 -0.3050 0.6245 0.096 Uiso 1 1 calc GR . . . .
H19C H 0.2547 -0.3341 0.5754 0.096 Uiso 1 1 calc GR . . . .
C20 C 0.8256(2) -0.3673(3) 0.51842(11) 0.0654(5) Uani 1 1 d . . . . .
H20A H 0.8713 -0.2900 0.5501 0.098 Uiso 1 1 calc GR . . . .
H20B H 0.8801 -0.3693 0.4808 0.098 Uiso 1 1 calc GR . . . .
H20C H 0.8213 -0.4838 0.5360 0.098 Uiso 1 1 calc GR . . . .
C15 C -0.0892(2) 0.0070(3) 0.26366(12) 0.0733(6) Uani 1 1 d . . . . .
H15A H -0.1147 0.1262 0.2750 0.088 Uiso 1 1 calc R . . . .
H15B H -0.1597 -0.0726 0.2798 0.088 Uiso 1 1 calc R . . . .
C12 C 0.5123(2) 0.0185(3) 0.24169(10) 0.0582(5) Uani 1 1 d . . . . .
H12A H 0.5196 0.0698 0.1998 0.087 Uiso 1 1 calc GR . . . .
H12B H 0.5511 -0.0985 0.2420 0.087 Uiso 1 1 calc GR . . . .
H12C H 0.5654 0.0886 0.2735 0.087 Uiso 1 1 calc GR . . . .
C16 C -0.0871(3) -0.0101(4) 0.19373(13) 0.0933(9) Uani 1 1 d . . . . .
H16A H -0.1776 0.0284 0.1737 0.140 Uiso 1 1 calc GR . . . .
H16B H -0.0714 -0.1310 0.1828 0.140 Uiso 1 1 calc GR . . . .
H16C H -0.0109 0.0608 0.1788 0.140 Uiso 1 1 calc GR . . . .

loop_
_atom_site_aniso_label
_atom_site_aniso_U_11
_atom_site_aniso_U_22
_atom_site_aniso_U_33
_atom_site_aniso_U_23
_atom_site_aniso_U_13
_atom_site_aniso_U_12
S11 0.0506(3) 0.0674(3) 0.0418(3) 0.00753(18) 0.00055(18) 0.00606(18)
C5 0.0411(7) 0.0373(7) 0.0395(7) -0.0042(6) 0.0017(6) -0.0029(6)
C10 0.0402(7) 0.0390(7) 0.0401(8) -0.0037(6) 0.0004(6) -0.0014(6)
N1 0.0395(6) 0.0481(7) 0.0397(6) -0.0009(5) 0.0022(5) 0.0017(5)
C4 0.0403(7) 0.0425(8) 0.0446(8) -0.0065(6) 0.0043(6) -0.0023(6)
C2 0.0427(8) 0.0417(8) 0.0383(8) -0.0050(6) 0.0007(6) -0.0002(6)
C3 0.0379(7) 0.0444(8) 0.0422(8) -0.0069(6) 0.0001(6) -0.0004(6)
N18 0.0442(7) 0.0907(12) 0.0510(8) 0.0062(8) 0.0113(6) 0.0073(8)
C7 0.0583(9) 0.0472(9) 0.0423(8) 0.0031(7) -0.0075(7) -0.0023(7)
C9 0.0401(8) 0.0487(9) 0.0493(9) -0.0015(7) 0.0016(6) 0.0003(6)
O14 0.0444(6) 0.0858(9) 0.0516(7) -0.0048(6) -0.0089(5) 0.0070(6)
C8 0.0469(8) 0.0443(8) 0.0533(9) -0.0009(7) -0.0086(7) -0.0009(7)
C6 0.0530(9) 0.0431(8) 0.0408(8) -0.0025(6) 0.0017(6) -0.0045(7)
O17 0.0457(7) 0.1509(17) 0.0624(9) -0.0085(9) 0.0020(6) 0.0285(8)
C13 0.0414(8) 0.0589(10) 0.0506(9) -0.0058(8) -0.0012(7) 0.0013(7)
C19 0.0679(12) 0.0780(13) 0.0462(10) 0.0079(9) 0.0060(8) 0.0028(10)
C20 0.0525(10) 0.0690(12) 0.0726(13) 0.0065(10) -0.0116(9) 0.0048(9)
C15 0.0493(10) 0.0924(16) 0.0749(14) 0.0011(11) -0.0200(10) 0.0073(10)
C12 0.0578(10) 0.0667(12) 0.0510(10) 0.0124(8) 0.0099(8) -0.0019(8)
C16 0.0983(19) 0.101(2) 0.0746(16) -0.0061(13) -0.0353(14) 0.0247(14)

loop_
_atom_type_symbol
_atom_type_description
_atom_type_scat_dispersion_real
_atom_type_scat_dispersion_imag
_atom_type_scat_source
C C 0.0181 0.0091 'International Tables Vol C Tables 4.2.6.8 and 6.1.1.4'
H H 0.0000 0.0000 'International Tables Vol C Tables 4.2.6.8 and 6.1.1.4'
N N 0.0311 0.0180 'International Tables Vol C Tables 4.2.6.8 and 6.1.1.4'
O O 0.0492 0.0322 'International Tables Vol C Tables 4.2.6.8 and 6.1.1.4'
S S 0.3331 0.5567 'International Tables Vol C Tables 4.2.6.8 and 6.1.1.4'

loop_
_geom_angle_atom_site_label_1
_geom_angle_atom_site_label_2
_geom_angle_atom_site_label_3
_geom_angle
_geom_angle_site_symmetry_1
_geom_angle_site_symmetry_3
_geom_angle_publ_flag
C2 S11 C12 100.76(8) . . ?
C10 C5 C4 115.80(14) . . ?
C10 C5 C6 117.95(14) . . ?
C6 C5 C4 126.25(14) . . ?
N1 C10 C5 123.95(13) . . ?
N1 C10 C9 115.48(14) . . ?
C9 C10 C5 120.57(14) . . ?
C2 N1 C10 119.06(13) . . ?
C3 C4 C5 119.71(13) . . ?
N18 C4 C5 120.60(15) . . ?
N18 C4 C3 119.66(14) . . ?
N1 C2 S11 114.95(11) . . ?
N1 C2 C3 123.50(14) . . ?
C3 C2 S11 121.52(11) . . ?
C4 C3 C2 117.70(13) . . ?
C4 C3 C13 119.00(14) . . ?
C2 C3 C13 123.30(14) . . ?
C4 N18 H18A 120.0 . . ?
C4 N18 H18B 120.0 . . ?
H18A N18 H18B 120.0 . . ?
C8 C7 H7 118.2 . . ?
C6 C7 H7 118.2 . . ?
C6 C7 C8 123.63(15) . . ?
C10 C9 H9 119.5 . . ?
C8 C9 C10 121.08(15) . . ?
C8 C9 H9 119.5 . . ?
C13 O14 C15 117.64(16) . . ?
C7 C8 C20 120.48(16) . . ?
C9 C8 C7 118.23(15) . . ?
C9 C8 C20 121.28(17) . . ?
C5 C6 C19 125.82(15) . . ?
C7 C6 C5 118.53(15) . . ?
C7 C6 C19 115.65(15) . . ?
O14 C13 C3 114.08(15) . . ?
O17 C13 C3 125.58(17) . . ?
O17 C13 O14 120.31(16) . . ?
C6 C19 H19A 109.5 . . ?
C6 C19 H19B 109.5 . . ?
C6 C19 H19C 109.5 . . ?
H19A C19 H19B 109.5 . . ?
H19A C19 H19C 109.5 . . ?
H19B C19 H19C 109.5 . . ?
C8 C20 H20A 109.5 . . ?
C8 C20 H20B 109.5 . . ?
C8 C20 H20C 109.5 . . ?
H20A C20 H20B 109.5 . . ?
H20A C20 H20C 109.5 . . ?
H20B C20 H20C 109.5 . . ?
O14 C15 H15A 110.2 . . ?
O14 C15 H15B 110.2 . . ?
O14 C15 C16 107.7(2) . . ?
H15A C15 H15B 108.5 . . ?
C16 C15 H15A 110.2 . . ?
C16 C15 H15B 110.2 . . ?
S11 C12 H12A 109.5 . . ?
S11 C12 H12B 109.5 . . ?
S11 C12 H12C 109.5 . . ?
H12A C12 H12B 109.5 . . ?
H12A C12 H12C 109.5 . . ?
H12B C12 H12C 109.5 . . ?
C15 C16 H16A 109.5 . . ?
C15 C16 H16B 109.5 . . ?
C15 C16 H16C 109.5 . . ?
H16A C16 H16B 109.5 . . ?
H16A C16 H16C 109.5 . . ?
H16B C16 H16C 109.5 . . ?

loop_
_geom_bond_atom_site_label_1
_geom_bond_atom_site_label_2
_geom_bond_distance
_geom_bond_site_symmetry_2
_geom_bond_publ_flag
S11 C2 1.7811(16) . ?
S11 C12 1.796(2) . ?
C5 C10 1.416(2) . ?
C5 C4 1.444(2) . ?
C5 C6 1.436(2) . ?
C10 N1 1.374(2) . ?
C10 C9 1.410(2) . ?
N1 C2 1.3038(19) . ?
C4 C3 1.415(2) . ?
C4 N18 1.340(2) . ?
C2 C3 1.433(2) . ?
C3 C13 1.472(2) . ?
N18 H18A 0.8600 . ?
N18 H18B 0.8600 . ?
C7 H7 0.9300 . ?
C7 C8 1.400(2) . ?
C7 C6 1.373(2) . ?
C9 H9 0.9300 . ?
C9 C8 1.365(2) . ?
O14 C13 1.321(2) . ?
O14 C15 1.455(2) . ?
C8 C20 1.510(2) . ?
C6 C19 1.508(2) . ?
O17 C13 1.214(2) . ?
C19 H19A 0.9600 . ?
C19 H19B 0.9600 . ?
C19 H19C 0.9600 . ?
C20 H20A 0.9600 . ?
C20 H20B 0.9600 . ?
C20 H20C 0.9600 . ?
C15 H15A 0.9700 . ?
C15 H15B 0.9700 . ?
C15 C16 1.461(3) . ?
C12 H12A 0.9600 . ?
C12 H12B 0.9600 . ?
C12 H12C 0.9600 . ?
C16 H16A 0.9600 . ?
C16 H16B 0.9600 . ?
C16 H16C 0.9600 . ?

loop_
_geom_torsion_atom_site_label_1
_geom_torsion_atom_site_label_2
_geom_torsion_atom_site_label_3
_geom_torsion_atom_site_label_4
_geom_torsion
_geom_torsion_site_symmetry_1
_geom_torsion_site_symmetry_2
_geom_torsion_site_symmetry_3
_geom_torsion_site_symmetry_4
_geom_torsion_publ_flag
S11 C2 C3 C4 -173.42(12) . . . . ?
S11 C2 C3 C13 6.0(2) . . . . ?
C5 C10 N1 C2 -3.7(2) . . . . ?
C5 C10 C9 C8 -0.6(2) . . . . ?
C5 C4 C3 C2 -5.6(2) . . . . ?
C5 C4 C3 C13 175.01(14) . . . . ?
C10 C5 C4 C3 2.3(2) . . . . ?
C10 C5 C4 N18 -179.70(15) . . . . ?
C10 C5 C6 C7 -1.3(2) . . . . ?
C10 C5 C6 C19 178.94(16) . . . . ?
C10 N1 C2 S11 178.12(11) . . . . ?
C10 N1 C2 C3 0.0(2) . . . . ?
C10 C9 C8 C7 -0.4(2) . . . . ?
C10 C9 C8 C20 179.83(16) . . . . ?
N1 C10 C9 C8 179.20(15) . . . . ?
N1 C2 C3 C4 4.5(2) . . . . ?
N1 C2 C3 C13 -176.04(15) . . . . ?
C4 C5 C10 N1 2.5(2) . . . . ?
C4 C5 C10 C9 -177.77(14) . . . . ?
C4 C5 C6 C7 177.82(15) . . . . ?
C4 C5 C6 C19 -1.9(3) . . . . ?
C4 C3 C13 O14 -162.10(15) . . . . ?
C4 C3 C13 O17 16.0(3) . . . . ?
C2 C3 C13 O14 18.5(2) . . . . ?
C2 C3 C13 O17 -163.44(19) . . . . ?
N18 C4 C3 C2 176.42(15) . . . . ?
N18 C4 C3 C13 -3.0(2) . . . . ?
C9 C10 N1 C2 176.51(14) . . . . ?
C8 C7 C6 C5 0.3(3) . . . . ?
C8 C7 C6 C19 -179.90(17) . . . . ?
C6 C5 C10 N1 -178.32(14) . . . . ?
C6 C5 C10 C9 1.4(2) . . . . ?
C6 C5 C4 C3 -176.84(15) . . . . ?
C6 C5 C4 N18 1.2(2) . . . . ?
C6 C7 C8 C9 0.6(3) . . . . ?
C6 C7 C8 C20 -179.69(17) . . . . ?
C13 O14 C15 C16 -178.5(2) . . . . ?
C15 O14 C13 C3 179.98(17) . . . . ?
C15 O14 C13 O17 1.8(3) . . . . ?
C12 S11 C2 N1 -7.46(15) . . . . ?
C12 S11 C2 C3 170.65(14) . . . . ?
